data_2226365
loop_
_publ_author_name
'Pervez, Humayun'
'Yaqub, Muhammad'
'Ramzan, Muhammad'
'Tahir, M. Nawaz'
'Iqbal, Mohammad S.'

_publ_section_title
;
 4-(2-Ethylphenyl)-1-(2-oxoindolin-3-ylidene)thiosemicarbazide
;
_journal_coeditor_code BQ2219
_journal_issue 7
_journal_name_full 'Acta Crystallographica Section E'
_journal_page_first o1609
_journal_paper_doi 10.1107/S1600536810021264
_journal_volume 66
_journal_year 2010
_chemical_formula_iupac 'C17 H16 N4 O S'
_chemical_formula_moiety 'C17 H16 N4 O S'
_chemical_formula_sum 'C17 H16 N4 O S'
_chemical_formula_weight 324.40
_chemical_name_systematic
;
4-(2-Ethylphenyl)-1-(2-oxoindolin-3-ylidene)thiosemicarbazide
;
_space_group_IT_number 15
_symmetry_cell_setting monoclinic
_symmetry_space_group_name_Hall '-C 2yc'
_symmetry_space_group_name_H-M 'C 1 2/c 1'
_atom_sites_solution_hydrogens geom
_atom_sites_solution_primary direct
_atom_sites_solution_secondary difmap
_audit_creation_method SHELXL-97
_cell_angle_alpha 90
_cell_angle_beta 96.2480(10)
_cell_angle_gamma 90
_cell_formula_units_Z 8
_cell_length_a 25.6769(7)
_cell_length_b 7.4340(2)
_cell_length_c 16.6548(5)
_cell_measurement_reflns_used 2400
_cell_measurement_temperature 296(2)
_cell_measurement_theta_max 25.25
_cell_measurement_theta_min 2.85
_cell_volume 3160.22(15)
_computing_cell_refinement 'SAINT (Bruker, 2007)'
_computing_data_collection 'APEX2 (Bruker, 2007)'
_computing_data_reduction 'SAINT (Bruker, 2007)'
_computing_molecular_graphics 'ORTEP-3 for Windows (Farrugia, 1997) and PLATON (Spek, 2009)'
_computing_publication_material
;
WinGX (Farrugia, 1999) and PLATON (Spek, 2009)
;
_computing_structure_refinement 'SHELXL97 (Sheldrick, 2008)'
_computing_structure_solution 'SHELXS97 (Sheldrick, 2008)'
_diffrn_ambient_temperature 296(2)
_diffrn_detector_area_resol_mean 8.10
_diffrn_measured_fraction_theta_full 0.990
_diffrn_measured_fraction_theta_max 0.990
_diffrn_measurement_device_type 'Bruker Kappa APEXII CCD'
_diffrn_measurement_method \w
_diffrn_radiation_monochromator graphite
_diffrn_radiation_source 'fine-focus sealed tube'
_diffrn_radiation_type MoK\a
_diffrn_radiation_wavelength 0.71073
_diffrn_reflns_av_R_equivalents 0.0221
_diffrn_reflns_av_sigmaI/netI 0.0204
_diffrn_reflns_limit_h_max 30
_diffrn_reflns_limit_h_min -30
_diffrn_reflns_limit_k_max 8
_diffrn_reflns_limit_k_min -7
_diffrn_reflns_limit_l_max 19
_diffrn_reflns_limit_l_min -19
_diffrn_reflns_number 11310
_diffrn_reflns_theta_full 25.25
_diffrn_reflns_theta_max 25.25
_diffrn_reflns_theta_min 2.85
_diffrn_standards_number 0
_exptl_absorpt_coefficient_mu 0.215
_exptl_absorpt_correction_T_max 0.952
_exptl_absorpt_correction_T_min 0.942
_exptl_absorpt_correction_type multi-scan
_exptl_absorpt_process_details '(SADABS; Bruker, 2005)'
_exptl_crystal_colour yellow
_exptl_crystal_density_diffrn 1.364
_exptl_crystal_density_method 'not measured'
_exptl_crystal_description prism
_exptl_crystal_F_000 1360
_exptl_crystal_size_max 0.32
_exptl_crystal_size_mid 0.24
_exptl_crystal_size_min 0.22
_refine_diff_density_max 0.163
_refine_diff_density_min -0.178
_refine_ls_goodness_of_fit_ref 1.044
_refine_ls_hydrogen_treatment constr
_refine_ls_matrix_type full
_refine_ls_number_parameters 209
_refine_ls_number_reflns 2823
_refine_ls_number_restraints 0
_refine_ls_restrained_S_all 1.044
_refine_ls_R_factor_all 0.0420
_refine_ls_R_factor_gt 0.0335
_refine_ls_shift/su_max 0.000
_refine_ls_shift/su_mean 0.000
_refine_ls_structure_factor_coef Fsqd
_refine_ls_weighting_details 'calc w=1/[\s^2^(Fo^2^)+(0.0406P)^2^+2.6400P] where P=(Fo^2^+2Fc^2^)/3'
_refine_ls_weighting_scheme calc
_refine_ls_wR_factor_gt 0.0832
_refine_ls_wR_factor_ref 0.0924
_reflns_number_gt 2400
_reflns_number_total 2823
_reflns_threshold_expression I>2\s(I)
_cod_data_source_file bq2219.cif
_cod_data_source_block I
_cod_original_sg_symbol_H-M 'C 2/c'
_cod_database_code 2226365
_cod_database_fobs_code 2226365

loop_
_symmetry_equiv_pos_site_id
_symmetry_equiv_pos_as_xyz
1 x,y,z
2 -x,y,1/2-z
3 -x,-y,-z
4 x,-y,1/2+z
5 1/2+x,1/2+y,z
6 1/2-x,1/2+y,1/2-z
7 1/2-x,1/2-y,-z
8 1/2+x,1/2-y,1/2+z

loop_
_atom_site_aniso_label
_atom_site_aniso_U_11
_atom_site_aniso_U_22
_atom_site_aniso_U_33
_atom_site_aniso_U_12
_atom_site_aniso_U_13
_atom_site_aniso_U_23
S1 0.0421(3) 0.0538(3) 0.0371(2) 0.0059(2) 0.0058(2) 0.0088(2)
O1 0.0369(6) 0.0701(9) 0.0379(7) 0.0024(6) 0.0097(5) 0.0099(6)
N1 0.0265(7) 0.0667(10) 0.0396(8) -0.0015(7) 0.0045(6) 0.0036(7)
N2 0.0306(7) 0.0406(8) 0.0334(7) 0.0011(6) 0.0036(5) 0.0002(6)
N3 0.0290(7) 0.0488(9) 0.0345(7) 0.0018(6) 0.0061(5) 0.0052(6)
N4 0.0294(7) 0.0548(9) 0.0339(7) 0.0038(6) 0.0043(5) 0.0074(6)
C1 0.0321(8) 0.0449(10) 0.0379(9) -0.0012(7) 0.0060(7) -0.0007(7)
C2 0.0345(8) 0.0455(10) 0.0368(8) -0.0021(7) 0.0013(7) -0.0010(7)
C3 0.0384(9) 0.0649(13) 0.0495(10) 0.0047(9) -0.0042(8) 0.0045(9)
C4 0.0584(12) 0.0610(13) 0.0418(10) 0.0041(10) -0.0071(9) 0.0092(9)
C5 0.0600(12) 0.0511(12) 0.0378(9) -0.0038(9) 0.0069(8) 0.0048(8)
C6 0.0425(9) 0.0449(10) 0.0356(9) -0.0032(8) 0.0063(7) -0.0013(7)
C7 0.0331(8) 0.0358(9) 0.0329(8) -0.0007(7) 0.0020(6) -0.0035(7)
C8 0.0304(8) 0.0374(9) 0.0325(8) -0.0002(7) 0.0049(6) -0.0018(7)
C9 0.0314(8) 0.0344(9) 0.0372(9) 0.0042(6) 0.0053(6) -0.0032(7)
C10 0.0317(8) 0.0386(9) 0.0394(9) 0.0028(7) 0.0054(7) 0.0084(7)
C11 0.0408(9) 0.0359(9) 0.0424(9) 0.0052(7) 0.0118(7) 0.0102(7)
C12 0.0419(10) 0.0567(12) 0.0583(12) 0.0099(9) 0.0214(9) 0.0154(9)
C13 0.0308(9) 0.0763(15) 0.0682(13) -0.0005(9) 0.0051(9) 0.0178(11)
C14 0.0410(10) 0.0684(14) 0.0523(11) -0.0099(9) -0.0040(8) 0.0095(10)
C15 0.0391(9) 0.0541(11) 0.0426(10) -0.0009(8) 0.0048(7) 0.0029(8)
C16 0.0587(11) 0.0465(11) 0.0448(10) 0.0051(9) 0.0119(8) 0.0032(8)
C17 0.0976(17) 0.0655(15) 0.0572(13) -0.0001(13) 0.0317(12) -0.0070(11)

loop_
_atom_site_type_symbol
_atom_site_label
_atom_site_fract_x
_atom_site_fract_y
_atom_site_fract_z
_atom_site_U_iso_or_equiv
_atom_site_thermal_displace_type
_atom_site_calc_flag
_atom_site_refinement_flags
_atom_site_occupancy
S S1 0.23890(2) -0.14366(7) 0.38931(2) 0.0442(2) Uani . . 1.000
O O1 0.06872(4) -0.02675(19) 0.27866(7) 0.0479(4) Uani . . 1.000
N N1 0.02670(5) 0.0792(2) 0.15804(8) 0.0442(5) Uani . . 1.000
N N2 0.16415(5) 0.02887(19) 0.19012(8) 0.0349(4) Uani . . 1.000
N N3 0.17539(5) -0.03419(19) 0.26578(8) 0.0372(4) Uani . . 1.000
N N4 0.26102(5) -0.0071(2) 0.24633(8) 0.0393(4) Uani . . 1.000
C C1 0.06870(6) 0.0291(2) 0.20906(10) 0.0381(5) Uani . . 1.000
C C2 0.04184(6) 0.1426(2) 0.08419(10) 0.0391(5) Uani . . 1.000
C C3 0.01121(7) 0.2144(3) 0.01920(11) 0.0516(6) Uani . . 1.000
C C4 0.03640(8) 0.2668(3) -0.04645(11) 0.0547(7) Uani . . 1.000
C C5 0.09005(8) 0.2485(3) -0.04709(11) 0.0495(6) Uani . . 1.000
C C6 0.12070(7) 0.1798(2) 0.01934(9) 0.0409(5) Uani . . 1.000
C C7 0.09608(6) 0.1274(2) 0.08544(9) 0.0341(5) Uani . . 1.000
C C8 0.11566(6) 0.0567(2) 0.16408(9) 0.0333(5) Uani . . 1.000
C C9 0.22671(6) -0.0580(2) 0.29697(9) 0.0342(5) Uani . . 1.000
C C10 0.31682(6) -0.0090(2) 0.25921(10) 0.0365(5) Uani . . 1.000
C C11 0.34405(6) -0.0684(2) 0.19598(10) 0.0392(5) Uani . . 1.000
C C12 0.39859(7) -0.0623(3) 0.20944(12) 0.0511(7) Uani . . 1.000
C C13 0.42445(7) 0.0001(3) 0.28101(13) 0.0585(7) Uani . . 1.000
C C14 0.39670(7) 0.0588(3) 0.34154(12) 0.0546(7) Uani . . 1.000
C C15 0.34255(7) 0.0550(3) 0.33083(11) 0.0452(6) Uani . . 1.000
C C16 0.31486(8) -0.1327(3) 0.11775(11) 0.0495(6) Uani . . 1.000
C C17 0.34737(10) -0.2230(3) 0.05832(13) 0.0717(9) Uani . . 1.000
H H1 -0.00519 0.07323 0.16915 0.0531 Uiso . . 1.000
H H3 -0.02481 0.22716 0.01929 0.0619 Uiso . . 1.000
H H3A 0.15051 -0.05950 0.29454 0.0446 Uiso . . 1.000
H H4 0.01673 0.31566 -0.09139 0.0656 Uiso . . 1.000
H H4A 0.24765 0.03177 0.19999 0.0471 Uiso . . 1.000
H H5 0.10561 0.28267 -0.09261 0.0594 Uiso . . 1.000
H H6 0.15681 0.16924 0.01957 0.0490 Uiso . . 1.000
H H12 0.41813 -0.10153 0.16896 0.0613 Uiso . . 1.000
H H13 0.46088 0.00228 0.28809 0.0702 Uiso . . 1.000
H H14 0.41418 0.10101 0.38969 0.0655 Uiso . . 1.000
H H15 0.32347 0.09524 0.37168 0.0543 Uiso . . 1.000
H H16A 0.29714 -0.03025 0.09104 0.0595 Uiso . . 1.000
H H16B 0.28807 -0.21671 0.13056 0.0595 Uiso . . 1.000
H H17A 0.37156 -0.13760 0.04015 0.1076 Uiso . . 1.000
H H17B 0.32467 -0.26665 0.01289 0.1076 Uiso . . 1.000
H H17C 0.36643 -0.32188 0.08436 0.1076 Uiso . . 1.000

loop_
_atom_type_symbol
_atom_type_description
_atom_type_scat_dispersion_real
_atom_type_scat_dispersion_imag
_atom_type_scat_source
C C 0.0033 0.0016 'International Tables Vol C Tables 4.2.6.8 and 6.1.1.4'
H H 0.0000 0.0000 'International Tables Vol C Tables 4.2.6.8 and 6.1.1.4'
N N 0.0061 0.0033 'International Tables Vol C Tables 4.2.6.8 and 6.1.1.4'
O O 0.0106 0.0060 'International Tables Vol C Tables 4.2.6.8 and 6.1.1.4'
S S 0.1246 0.1234 'International Tables Vol C Tables 4.2.6.8 and 6.1.1.4'

loop_
_geom_angle_atom_site_label_1
_geom_angle_atom_site_label_2
_geom_angle_atom_site_label_3
_geom_angle_site_symmetry_1
_geom_angle_site_symmetry_2
_geom_angle_site_symmetry_3
_geom_angle
_geom_angle_publ_flag
C1 N1 C2 . . . 111.33(13) no
N3 N2 C8 . . . 118.13(13) no
N2 N3 C9 . . . 119.86(13) no
C9 N4 C10 . . . 128.46(14) no
C2 N1 H1 . . . 124.00 no
C1 N1 H1 . . . 124.00 no
C9 N3 H3A . . . 120.00 no
N2 N3 H3A . . . 120.00 no
C9 N4 H4A . . . 116.00 no
C10 N4 H4A . . . 116.00 no
O1 C1 N1 . . . 127.14(14) no
O1 C1 C8 . . . 126.71(14) no
N1 C1 C8 . . . 106.14(13) no
N1 C2 C7 . . . 109.23(13) no
C3 C2 C7 . . . 121.86(15) no
N1 C2 C3 . . . 128.89(15) no
C2 C3 C4 . . . 117.02(17) no
C3 C4 C5 . . . 121.90(18) no
C4 C5 C6 . . . 120.63(17) no
C5 C6 C7 . . . 118.08(17) no
C2 C7 C6 . . . 120.47(15) no
C2 C7 C8 . . . 106.88(13) no
C6 C7 C8 . . . 132.64(15) no
N2 C8 C7 . . . 126.10(14) no
N2 C8 C1 . . . 127.49(14) no
C1 C8 C7 . . . 106.38(13) no
S1 C9 N3 . . . 118.38(12) no
S1 C9 N4 . . . 128.35(12) no
N3 C9 N4 . . . 113.27(13) no
C11 C10 C15 . . . 121.82(15) no
N4 C10 C15 . . . 120.28(15) no
N4 C10 C11 . . . 117.83(14) no
C10 C11 C12 . . . 116.40(15) no
C10 C11 C16 . . . 120.58(15) no
C12 C11 C16 . . . 123.02(16) no
C11 C12 C13 . . . 122.01(17) no
C12 C13 C14 . . . 120.24(17) no
C13 C14 C15 . . . 119.71(18) no
C10 C15 C14 . . . 119.83(17) no
C11 C16 C17 . . . 116.51(17) no
C2 C3 H3 . . . 121.00 no
C4 C3 H3 . . . 121.00 no
C3 C4 H4 . . . 119.00 no
C5 C4 H4 . . . 119.00 no
C4 C5 H5 . . . 120.00 no
C6 C5 H5 . . . 120.00 no
C5 C6 H6 . . . 121.00 no
C7 C6 H6 . . . 121.00 no
C11 C12 H12 . . . 119.00 no
C13 C12 H12 . . . 119.00 no
C12 C13 H13 . . . 120.00 no
C14 C13 H13 . . . 120.00 no
C13 C14 H14 . . . 120.00 no
C15 C14 H14 . . . 120.00 no
C10 C15 H15 . . . 120.00 no
C14 C15 H15 . . . 120.00 no
C11 C16 H16A . . . 108.00 no
C11 C16 H16B . . . 108.00 no
C17 C16 H16A . . . 108.00 no
C17 C16 H16B . . . 108.00 no
H16A C16 H16B . . . 107.00 no
C16 C17 H17A . . . 109.00 no
C16 C17 H17B . . . 109.00 no
C16 C17 H17C . . . 109.00 no
H17A C17 H17B . . . 109.00 no
H17A C17 H17C . . . 109.00 no
H17B C17 H17C . . . 109.00 no

loop_
_geom_bond_atom_site_label_1
_geom_bond_atom_site_label_2
_geom_bond_site_symmetry_1
_geom_bond_site_symmetry_2
_geom_bond_distance
_geom_bond_publ_flag
S1 C9 . . 1.6625(15) no
O1 C1 . . 1.231(2) no
N1 C1 . . 1.351(2) no
N1 C2 . . 1.411(2) no
N2 N3 . . 1.3460(19) no
N2 C8 . . 1.290(2) no
N3 C9 . . 1.374(2) no
N4 C9 . . 1.339(2) no
N4 C10 . . 1.426(2) no
N1 H1 . . 0.8600 no
N3 H3A . . 0.8600 no
N4 H4A . . 0.8600 no
C1 C8 . . 1.501(2) no
C2 C7 . . 1.395(2) no
C2 C3 . . 1.375(2) no
C3 C4 . . 1.386(3) no
C4 C5 . . 1.386(3) no
C5 C6 . . 1.384(2) no
C6 C7 . . 1.384(2) no
C7 C8 . . 1.450(2) no
C10 C11 . . 1.398(2) no
C10 C15 . . 1.384(2) no
C11 C16 . . 1.508(3) no
C11 C12 . . 1.395(2) no
C12 C13 . . 1.380(3) no
C13 C14 . . 1.368(3) no
C14 C15 . . 1.383(3) no
C16 C17 . . 1.519(3) no
C3 H3 . . 0.9300 no
C4 H4 . . 0.9300 no
C5 H5 . . 0.9300 no
C6 H6 . . 0.9300 no
C12 H12 . . 0.9300 no
C13 H13 . . 0.9300 no
C14 H14 . . 0.9300 no
C15 H15 . . 0.9300 no
C16 H16A . . 0.9700 no
C16 H16B . . 0.9700 no
C17 H17A . . 0.9600 no
C17 H17B . . 0.9600 no
C17 H17C . . 0.9600 no

loop_
_geom_contact_atom_site_label_1
_geom_contact_atom_site_label_2
_geom_contact_distance
_geom_contact_site_symmetry_1
_geom_contact_site_symmetry_2
_geom_contact_publ_flag
S1 C15 3.283(2) . . no
S1 N4 3.5220(15) . 6_545 no
S1 H15 2.8500 . . no
S1 H6 3.1900 . 4_555 no
S1 H4A 2.8700 . 6_545 no
S1 H16A 3.0500 . 6_545 no
O1 N2 3.0226(17) . . no
O1 N3 2.7711(17) . . no
O1 C5 3.331(2) . 4_555 no
O1 N1 2.8805(17) . 2_555 no
O1 H1 2.0700 . 2_555 no
O1 H3A 2.1000 . . no
N1 O1 2.8805(17) . 2_555 no
N2 O1 3.0226(17) . . no
N2 N4 2.5745(18) . . no
N3 O1 2.7711(17) . . no
N4 C9 3.437(2) . 6_555 no
N4 N2 2.5745(18) . . no
N4 S1 3.5220(15) . 6_555 no
N2 H4A 2.1300 . . no
N4 H16B 2.6300 . . no
N4 H16A 2.8500 . . no
C1 C13 3.509(3) . 6_555 no
C1 C12 3.395(3) . 6_555 no
C2 C3 3.370(3) . 3_555 no
C2 C13 3.526(3) . 6_555 no
C3 C3 3.290(3) . 3_555 no
C3 C2 3.370(3) . 3_555 no
C5 O1 3.331(2) . 4_554 no
C7 C14 3.428(3) . 6_555 no
C8 C12 3.572(3) . 6_555 no
C9 N4 3.437(2) . 6_545 no
C12 C8 3.572(3) . 6_545 no
C12 C1 3.395(3) . 6_545 no
C13 C2 3.526(3) . 6_545 no
C13 C1 3.509(3) . 6_545 no
C14 C7 3.428(3) . 6_545 no
C15 S1 3.283(2) . . no
C1 H1 2.7600 . 2_555 no
C1 H3A 2.4900 . . no
C5 H17A 3.0500 . 7_555 no
C9 H15 2.8900 . . no
C9 H16B 2.8500 . 6_555 no
C12 H5 2.8400 . 7_555 no
C12 H17A 2.8800 . . no
C12 H17C 2.8900 . . no
C16 H4A 2.6200 . . no
C17 H12 2.6000 . . no
H1 O1 2.0700 . 2_555 no
H1 C1 2.7600 . 2_555 no
H3A O1 2.1000 . . no
H3A C1 2.4900 . . no
H4A N2 2.1300 . . no
H4A C16 2.6200 . . no
H4A H16A 2.3700 . . no
H4A H16B 2.4700 . . no
H4A S1 2.8700 . 6_555 no
H5 C12 2.8400 . 7_555 no
H6 S1 3.1900 . 4_554 no
H12 C17 2.6000 . . no
H12 H17A 2.3500 . . no
H12 H17C 2.4500 . . no
H13 H13 2.4900 . 2_655 no
H15 S1 2.8500 . . no
H15 C9 2.8900 . . no
H16A N4 2.8500 . . no
H16A H4A 2.3700 . . no
H16A S1 3.0500 . 6_555 no
H16B N4 2.6300 . . no
H16B H4A 2.4700 . . no
H16B C9 2.8500 . 6_545 no
H17A C12 2.8800 . . no
H17A H12 2.3500 . . no
H17A C5 3.0500 . 7_555 no
H17C C12 2.8900 . . no
H17C H12 2.4500 . . no

loop_
_geom_hbond_atom_site_label_D
_geom_hbond_atom_site_label_H
_geom_hbond_atom_site_label_A
_geom_hbond_site_symmetry_A
_geom_hbond_distance_DH
_geom_hbond_distance_HA
_geom_hbond_distance_DA
_geom_hbond_angle_DHA
_geom_hbond_publ_flag
N1 H1 O1 2_555 0.8600 2.0700 2.8805(17) 157.00 yes
N3 H3A O1 . 0.8600 2.1000 2.7711(17) 134.00 yes
N4 H4A N2 . 0.8600 2.1300 2.5745(18) 111.00 yes
N4 H4A S1 6_555 0.8600 2.8700 3.5220(15) 133.00 yes
C15 H15 S1 . 0.9300 2.8500 3.283(2) 110.00 yes

loop_
_geom_torsion_atom_site_label_1
_geom_torsion_atom_site_label_2
_geom_torsion_atom_site_label_3
_geom_torsion_atom_site_label_4
_geom_torsion_site_symmetry_1
_geom_torsion_site_symmetry_2
_geom_torsion_site_symmetry_3
_geom_torsion_site_symmetry_4
_geom_torsion
_geom_torsion_publ_flag
C1 N1 C2 C3 . . . . -176.03(18) no
C2 N1 C1 O1 . . . . 177.74(16) no
C2 N1 C1 C8 . . . . -1.78(17) no
C1 N1 C2 C7 . . . . 2.28(18) no
N3 N2 C8 C7 . . . . 178.61(14) no
C8 N2 N3 C9 . . . . -177.12(14) no
N3 N2 C8 C1 . . . . 0.9(2) no
N2 N3 C9 S1 . . . . -177.65(12) no
N2 N3 C9 N4 . . . . 2.2(2) no
C10 N4 C9 S1 . . . . -1.7(3) no
C9 N4 C10 C15 . . . . -45.5(2) no
C10 N4 C9 N3 . . . . 178.48(15) no
C9 N4 C10 C11 . . . . 137.74(17) no
O1 C1 C8 N2 . . . . -0.7(3) no
O1 C1 C8 C7 . . . . -178.83(16) no
N1 C1 C8 N2 . . . . 178.80(16) no
N1 C1 C8 C7 . . . . 0.68(16) no
N1 C2 C3 C4 . . . . 179.90(17) no
C7 C2 C3 C4 . . . . 1.8(3) no
N1 C2 C7 C6 . . . . 179.51(14) no
N1 C2 C7 C8 . . . . -1.72(17) no
C3 C2 C7 C6 . . . . -2.0(2) no
C3 C2 C7 C8 . . . . 176.74(16) no
C2 C3 C4 C5 . . . . -0.1(3) no
C3 C4 C5 C6 . . . . -1.3(3) no
C4 C5 C6 C7 . . . . 1.1(3) no
C5 C6 C7 C8 . . . . -177.87(17) no
C5 C6 C7 C2 . . . . 0.5(2) no
C2 C7 C8 N2 . . . . -177.51(15) no
C6 C7 C8 N2 . . . . 1.1(3) no
C6 C7 C8 C1 . . . . 179.21(16) no
C2 C7 C8 C1 . . . . 0.65(16) no
N4 C10 C11 C12 . . . . 177.69(16) no
N4 C10 C11 C16 . . . . -1.6(2) no
C15 C10 C11 C12 . . . . 1.0(2) no
C15 C10 C11 C16 . . . . -178.32(17) no
N4 C10 C15 C14 . . . . -177.59(18) no
C11 C10 C15 C14 . . . . -0.9(3) no
C10 C11 C12 C13 . . . . -0.4(3) no
C16 C11 C12 C13 . . . . 178.81(19) no
C10 C11 C16 C17 . . . . -170.19(16) no
C12 C11 C16 C17 . . . . 10.6(3) no
C11 C12 C13 C14 . . . . -0.1(3) no
C12 C13 C14 C15 . . . . 0.2(3) no
C13 C14 C15 C10 . . . . 0.4(3) no

loop_
_cod_related_entry_id
_cod_related_entry_database
_cod_related_entry_code
1 ChemSpider 6742466
